data_1555195
loop_
_publ_author_name
'Wang, Fei'
'Xu, Pei'
'Liu, Bei-Bei'
'Wang, Shun-Yi'
'Ji, Shun-Jun'

_publ_section_title
;
 Pd-Catalyzed multicomponent reaction of sulfonyl azides, primary amines
 and methyl \a-isocyanoacetates: highly efficient synthesis of
 tetrasubstituted imidazolone derivatives
;
_journal_issue 22
_journal_name_full 'Organic Chemistry Frontiers'
_journal_page_first 3754
_journal_paper_doi 10.1039/C9QO01122F
_journal_volume 6
_journal_year 2019
_chemical_formula_moiety 'C31 H29 N3 O3 S'
_chemical_formula_sum 'C31 H29 N3 O3 S'
_chemical_formula_weight 523.63
_space_group_crystal_system triclinic
_space_group_IT_number 2
_space_group_name_Hall '-P 1'
_space_group_name_H-M_alt 'P -1'
_atom_sites_solution_hydrogens geom
_atom_sites_solution_primary iterative
_audit_creation_date 2019-03-21
_audit_creation_method
;
Olex2 1.2
(compiled 2018.05.29 svn.r3508 for OlexSys, GUI svn.r5506)
;
_audit_update_record
;
2019-03-21 deposited with the CCDC.	2019-09-27 downloaded from the CCDC.
;
_cell_angle_alpha 102.001(2)
_cell_angle_beta 100.8820(10)
_cell_angle_gamma 107.3370(10)
_cell_formula_units_Z 2
_cell_length_a 9.8054(5)
_cell_length_b 11.1916(5)
_cell_length_c 13.8588(6)
_cell_measurement_reflns_used 9978
_cell_measurement_temperature 296(2)
_cell_measurement_theta_max 26.51
_cell_measurement_theta_min 2.26
_cell_volume 1367.85(11)
_computing_cell_refinement 'SAINT v8.37A (Bruker, 2015)'
_computing_data_reduction 'SAINT v8.37A (Bruker, 2015)'
_computing_molecular_graphics 'Olex2 (Dolomanov et al., 2009)'
_computing_publication_material 'Olex2 (Dolomanov et al., 2009)'
_computing_structure_refinement 'ShelXL (Sheldrick, 2015)'
_computing_structure_solution 'olex2.solve (Bourhis et al., 2015)'
_diffrn_ambient_temperature 296.15
_diffrn_measured_fraction_theta_full 0.999
_diffrn_measured_fraction_theta_max 0.997
_diffrn_measurement_device_type 'Bruker APEX-II CCD'
_diffrn_measurement_method '\f and \w scans'
_diffrn_radiation_type MoK\a
_diffrn_radiation_wavelength 0.71073
_diffrn_reflns_av_R_equivalents 0.0888
_diffrn_reflns_av_unetI/netI 0.0517
_diffrn_reflns_Laue_measured_fraction_full 0.999
_diffrn_reflns_Laue_measured_fraction_max 0.997
_diffrn_reflns_limit_h_max 12
_diffrn_reflns_limit_h_min -12
_diffrn_reflns_limit_k_max 14
_diffrn_reflns_limit_k_min -14
_diffrn_reflns_limit_l_max 17
_diffrn_reflns_limit_l_min -17
_diffrn_reflns_number 60843
_diffrn_reflns_point_group_measured_fraction_full 0.999
_diffrn_reflns_point_group_measured_fraction_max 0.997
_diffrn_reflns_theta_full 25.242
_diffrn_reflns_theta_max 27.509
_diffrn_reflns_theta_min 2.259
_exptl_absorpt_coefficient_mu 0.155
_exptl_absorpt_correction_type none
_exptl_crystal_colour colourless
_exptl_crystal_colour_primary colourless
_exptl_crystal_density_diffrn 1.271
_exptl_crystal_description block
_exptl_crystal_F_000 552
_exptl_crystal_size_max 0.4
_exptl_crystal_size_mid 0.3
_exptl_crystal_size_min 0.2
_refine_diff_density_max 0.663
_refine_diff_density_min -0.633
_refine_diff_density_rms 0.063
_refine_ls_extinction_method none
_refine_ls_goodness_of_fit_ref 1.039
_refine_ls_hydrogen_treatment constr
_refine_ls_matrix_type full
_refine_ls_number_parameters 345
_refine_ls_number_reflns 6259
_refine_ls_number_restraints 0
_refine_ls_restrained_S_all 1.039
_refine_ls_R_factor_all 0.1029
_refine_ls_R_factor_gt 0.0647
_refine_ls_shift/su_max 0.000
_refine_ls_shift/su_mean 0.000
_refine_ls_structure_factor_coef Fsqd
_refine_ls_weighting_details 'w=1/[\s^2^(Fo^2^)+(0.0637P)^2^+1.1955P] where P=(Fo^2^+2Fc^2^)/3'
_refine_ls_weighting_scheme calc
_refine_ls_wR_factor_gt 0.1392
_refine_ls_wR_factor_ref 0.1555
_reflns_Friedel_coverage 0.000
_reflns_number_gt 4446
_reflns_number_total 6259
_reflns_threshold_expression 'I > 2\s(I)'
_cod_data_source_file c9qo01122f2.cif
_cod_data_source_block b180114c_0m
_cod_database_code 1555195
_shelx_shelxl_version_number 2014/7
_shelx_space_group_comment
;
The symmetry employed for this shelxl refinement is uniquely defined
by the following loop, which should always be used as a source of
symmetry information in preference to the above space-group names.
They are only intended as comments.
;
_shelx_estimated_absorpt_t_max 0.985
_shelx_estimated_absorpt_t_min 0.970
_olex2_refinement_description
;
1. Fixed Uiso
 At 1.2 times of:
  All C(H) groups, All C(H,H) groups, All N(H) groups
 At 1.5 times of:
  All C(H,H,H) groups
2.a Secondary CH2 refined with riding coordinates:
 C15(H15A,H15B), C22(H22A,H22B)
2.b Aromatic/amide H refined with riding coordinates:
 N2(H2), C13(H13), C9(H9), C12(H12), C10(H10), C2(H2A), C21(H21), C24(H24),
 C17(H17), C6(H6), C20(H20), C3(H3), C19(H19), C25(H25), C5(H5), C18(H18),
 C27(H27), C28(H28), C26(H26)
2.c Idealised Me refined as rotating group:
 C14(H14A,H14B,H14C), C7(H7A,H7B,H7C)
;
_olex2_submission_special_instructions 'No special instructions were received'

loop_
_space_group_symop_operation_xyz
'x, y, z'
'-x, -y, -z'

loop_
_atom_site_label
_atom_site_type_symbol
_atom_site_fract_x
_atom_site_fract_y
_atom_site_fract_z
_atom_site_U_iso_or_equiv
_atom_site_adp_type
_atom_site_occupancy
_atom_site_site_symmetry_order
_atom_site_calc_flag
_atom_site_refinement_flags_posn
S1 S 0.34957(6) 0.60209(6) 0.62720(4) 0.02704(17) Uani 1 1 d .
O3 O 0.38935(19) 0.52820(17) 0.54573(13) 0.0401(5) Uani 1 1 d .
O1 O 0.98937(18) 0.94251(17) 0.79236(14) 0.0377(4) Uani 1 1 d .
O2 O 0.22163(18) 0.63582(18) 0.59760(14) 0.0405(5) Uani 1 1 d .
N3 N 0.7347(2) 0.85907(17) 0.75886(14) 0.0234(4) Uani 1 1 d .
N1 N 0.6790(2) 0.68890(18) 0.62482(14) 0.0255(4) Uani 1 1 d .
N2 N 0.4855(2) 0.73059(18) 0.69494(15) 0.0273(4) Uani 1 1 d .
H2 H 0.4685 0.7883 0.7378 0.033 Uiso 1 1 calc R
C31 C 0.6208(2) 0.7519(2) 0.68825(16) 0.0217(5) Uani 1 1 d .
C8 C 0.7125(2) 0.9507(2) 0.83788(17) 0.0238(5) Uani 1 1 d .
C29 C 0.8397(2) 0.7518(2) 0.64775(18) 0.0262(5) Uani 1 1 d .
C13 C 0.7783(3) 0.9672(2) 0.93934(18) 0.0298(5) Uani 1 1 d .
H13 H 0.8390 0.9208 0.9568 0.036 Uiso 1 1 calc R
C16 C 0.8774(3) 0.5818(2) 0.7408(2) 0.0324(6) Uani 1 1 d .
C30 C 0.8706(3) 0.8633(2) 0.74205(18) 0.0268(5) Uani 1 1 d .
C1 C 0.3178(3) 0.5078(2) 0.71327(19) 0.0287(5) Uani 1 1 d .
C11 C 0.6635(3) 1.1244(2) 0.99114(19) 0.0322(6) Uani 1 1 d .
C15 C 0.9233(3) 0.6592(2) 0.6685(2) 0.0346(6) Uani 1 1 d .
H15A H 0.9110 0.5985 0.6036 0.041 Uiso 1 1 calc R
H15B H 1.0282 0.7105 0.6957 0.041 Uiso 1 1 calc R
C9 C 0.6241(3) 1.0203(2) 0.81189(19) 0.0339(6) Uani 1 1 d .
H9 H 0.5812 1.0099 0.7434 0.041 Uiso 1 1 calc R
C12 C 0.7527(3) 1.0534(2) 1.01469(18) 0.0349(6) Uani 1 1 d .
H12 H 0.7965 1.0640 1.0830 0.042 Uiso 1 1 calc R
C22 C 0.8882(3) 0.8074(3) 0.5618(2) 0.0348(6) Uani 1 1 d .
H22A H 0.9944 0.8543 0.5846 0.042 Uiso 1 1 calc R
H22B H 0.8692 0.7351 0.5025 0.042 Uiso 1 1 calc R
C23 C 0.8135(3) 0.8971(3) 0.5292(2) 0.0370(6) Uani 1 1 d .
C10 C 0.5995(3) 1.1059(2) 0.8885(2) 0.0373(6) Uani 1 1 d .
H10 H 0.5386 1.1521 0.8707 0.045 Uiso 1 1 calc R
C2 C 0.1750(3) 0.4472(3) 0.7169(2) 0.0386(6) Uani 1 1 d .
H2A H 0.0962 0.4613 0.6779 0.046 Uiso 1 1 calc R
C21 C 0.7869(3) 0.4515(3) 0.7028(2) 0.0421(7) Uani 1 1 d .
H21 H 0.7501 0.4140 0.6324 0.051 Uiso 1 1 calc R
C24 C 0.8670(3) 1.0294(3) 0.5768(2) 0.0402(6) Uani 1 1 d .
H24 H 0.9506 1.0642 0.6325 0.048 Uiso 1 1 calc R
C17 C 0.9290(3) 0.6341(3) 0.8460(2) 0.0443(7) Uani 1 1 d .
H17 H 0.9896 0.7213 0.8735 0.053 Uiso 1 1 calc R
C6 C 0.4347(3) 0.4889(3) 0.7735(2) 0.0450(7) Uani 1 1 d .
H6 H 0.5315 0.5308 0.7724 0.054 Uiso 1 1 calc R
C14 C 0.6376(3) 1.2189(3) 1.0741(2) 0.0494(8) Uani 1 1 d .
H14A H 0.6522 1.1939 1.1364 0.074 Uiso 1 1 calc GR
H14B H 0.5379 1.2177 1.0538 0.074 Uiso 1 1 calc GR
H14C H 0.7061 1.3052 1.0850 0.074 Uiso 1 1 calc GR
C20 C 0.7508(3) 0.3769(3) 0.7682(3) 0.0528(8) Uani 1 1 d .
H20 H 0.6901 0.2897 0.7414 0.063 Uiso 1 1 calc R
C4 C 0.2642(3) 0.3432(3) 0.8381(2) 0.0470(7) Uani 1 1 d .
C3 C 0.1497(3) 0.3653(3) 0.7787(2) 0.0469(7) Uani 1 1 d .
H3 H 0.0529 0.3240 0.7803 0.056 Uiso 1 1 calc R
C19 C 0.8036(4) 0.4302(3) 0.8720(3) 0.0542(8) Uani 1 1 d .
H19 H 0.7797 0.3794 0.9159 0.065 Uiso 1 1 calc R
C25 C 0.8005(4) 1.1111(3) 0.5442(3) 0.0577(9) Uani 1 1 d .
H25 H 0.8377 1.1997 0.5783 0.069 Uiso 1 1 calc R
C5 C 0.4071(3) 0.4080(3) 0.8350(3) 0.0529(8) Uani 1 1 d .
H5 H 0.4864 0.3963 0.8756 0.063 Uiso 1 1 calc R
C18 C 0.8920(4) 0.5592(3) 0.9108(2) 0.0575(9) Uani 1 1 d .
H18 H 0.9271 0.5963 0.9813 0.069 Uiso 1 1 calc R
C7 C 0.2365(4) 0.2507(3) 0.9027(3) 0.0700(10) Uani 1 1 d .
H7A H 0.1320 0.2143 0.8953 0.105 Uiso 1 1 calc GR
H7B H 0.2870 0.2969 0.9732 0.105 Uiso 1 1 calc GR
H7C H 0.2730 0.1818 0.8809 0.105 Uiso 1 1 calc GR
C27 C 0.6253(7) 0.9311(5) 0.4157(6) 0.192(4) Uani 1 1 d .
H27 H 0.5408 0.8966 0.3608 0.230 Uiso 1 1 calc R
C28 C 0.6919(6) 0.8499(4) 0.4483(4) 0.108(2) Uani 1 1 d .
H28 H 0.6531 0.7611 0.4145 0.130 Uiso 1 1 calc R
C26 C 0.6815(6) 1.0624(4) 0.4627(5) 0.130(2) Uani 1 1 d .
H26 H 0.6376 1.1174 0.4385 0.155 Uiso 1 1 calc R

loop_
_atom_site_aniso_label
_atom_site_aniso_U_11
_atom_site_aniso_U_22
_atom_site_aniso_U_33
_atom_site_aniso_U_23
_atom_site_aniso_U_13
_atom_site_aniso_U_12
S1 0.0195(3) 0.0274(3) 0.0295(3) -0.0009(2) 0.0077(2) 0.0069(2)
O3 0.0290(9) 0.0403(10) 0.0345(10) -0.0117(8) 0.0117(8) 0.0019(8)
O1 0.0236(9) 0.0364(10) 0.0410(10) 0.0043(8) 0.0019(8) 0.0025(8)
O2 0.0241(9) 0.0460(11) 0.0503(11) 0.0132(9) 0.0066(8) 0.0130(8)
N3 0.0220(9) 0.0212(9) 0.0242(10) 0.0025(8) 0.0054(8) 0.0066(8)
N1 0.0197(9) 0.0264(10) 0.0302(10) 0.0031(8) 0.0093(8) 0.0097(8)
N2 0.0247(10) 0.0233(10) 0.0313(11) -0.0022(8) 0.0119(8) 0.0086(8)
C31 0.0248(11) 0.0191(11) 0.0212(11) 0.0047(9) 0.0070(9) 0.0079(9)
C8 0.0257(11) 0.0175(11) 0.0241(11) 0.0022(9) 0.0066(9) 0.0043(9)
C29 0.0192(11) 0.0274(12) 0.0326(13) 0.0067(10) 0.0099(9) 0.0085(9)
C13 0.0288(12) 0.0292(13) 0.0274(12) 0.0081(10) 0.0024(10) 0.0075(10)
C16 0.0264(12) 0.0321(13) 0.0428(15) 0.0098(11) 0.0078(11) 0.0177(11)
C30 0.0234(12) 0.0272(12) 0.0295(12) 0.0098(10) 0.0051(10) 0.0083(10)
C1 0.0264(12) 0.0207(11) 0.0362(13) 0.0002(10) 0.0121(10) 0.0073(10)
C11 0.0320(13) 0.0237(12) 0.0316(13) -0.0022(10) 0.0105(11) 0.0023(10)
C15 0.0260(13) 0.0353(14) 0.0486(16) 0.0129(12) 0.0150(11) 0.0157(11)
C9 0.0462(15) 0.0312(13) 0.0238(12) 0.0053(10) 0.0037(11) 0.0181(12)
C12 0.0355(14) 0.0352(14) 0.0208(12) 0.0000(10) 0.0022(10) 0.0024(11)
C22 0.0369(14) 0.0353(14) 0.0374(14) 0.0110(11) 0.0189(12) 0.0138(11)
C23 0.0387(14) 0.0339(14) 0.0368(14) 0.0139(12) 0.0101(12) 0.0079(12)
C10 0.0469(16) 0.0291(13) 0.0361(14) 0.0032(11) 0.0085(12) 0.0192(12)
C2 0.0254(13) 0.0371(15) 0.0513(17) 0.0080(13) 0.0127(12) 0.0097(11)
C21 0.0427(16) 0.0357(15) 0.0438(16) 0.0088(12) 0.0048(13) 0.0137(13)
C24 0.0432(16) 0.0358(15) 0.0418(15) 0.0119(12) 0.0158(13) 0.0109(12)
C17 0.0446(16) 0.0359(15) 0.0437(16) 0.0074(13) -0.0006(13) 0.0120(13)
C6 0.0282(14) 0.0436(16) 0.066(2) 0.0231(15) 0.0136(13) 0.0101(12)
C14 0.0535(18) 0.0408(16) 0.0427(17) -0.0072(13) 0.0200(14) 0.0095(14)
C20 0.0472(18) 0.0376(16) 0.065(2) 0.0196(15) 0.0045(15) 0.0051(14)
C4 0.0549(18) 0.0312(15) 0.0572(18) 0.0144(13) 0.0233(15) 0.0121(13)
C3 0.0366(15) 0.0411(16) 0.065(2) 0.0157(15) 0.0253(14) 0.0086(13)
C19 0.0525(19) 0.059(2) 0.063(2) 0.0341(17) 0.0182(16) 0.0229(16)
C25 0.067(2) 0.0385(17) 0.078(2) 0.0271(17) 0.0264(19) 0.0211(16)
C5 0.0441(17) 0.0498(18) 0.069(2) 0.0282(17) 0.0117(15) 0.0176(15)
C18 0.071(2) 0.066(2) 0.0397(17) 0.0179(16) 0.0069(16) 0.0321(19)
C7 0.079(3) 0.054(2) 0.088(3) 0.037(2) 0.035(2) 0.0201(19)
C27 0.171(6) 0.061(3) 0.233(7) 0.045(4) -0.145(6) 0.005(3)
C28 0.124(4) 0.042(2) 0.101(3) 0.020(2) -0.064(3) 0.005(2)
C26 0.095(3) 0.063(3) 0.200(6) 0.065(3) -0.048(4) 0.018(3)

loop_
_atom_type_symbol
_atom_type_description
_atom_type_scat_dispersion_real
_atom_type_scat_dispersion_imag
_atom_type_scat_source
C C 0.0033 0.0016 'International Tables Vol C Tables 4.2.6.8 and 6.1.1.4'
H H 0.0000 0.0000 'International Tables Vol C Tables 4.2.6.8 and 6.1.1.4'
N N 0.0061 0.0033 'International Tables Vol C Tables 4.2.6.8 and 6.1.1.4'
O O 0.0106 0.0060 'International Tables Vol C Tables 4.2.6.8 and 6.1.1.4'
S S 0.1246 0.1234 'International Tables Vol C Tables 4.2.6.8 and 6.1.1.4'

loop_
_geom_angle_atom_site_label_1
_geom_angle_atom_site_label_2
_geom_angle_atom_site_label_3
_geom_angle
O3 S1 N2 111.77(10)
O3 S1 C1 107.11(11)
O2 S1 O3 116.25(11)
O2 S1 N2 109.27(11)
O2 S1 C1 108.10(11)
N2 S1 C1 103.49(11)
C31 N3 C8 124.13(18)
C30 N3 C31 110.55(18)
C30 N3 C8 125.32(19)
C31 N1 C29 112.32(18)
S1 N2 H2 118.5
C31 N2 S1 122.96(16)
C31 N2 H2 118.5
N1 C31 N3 108.70(18)
N2 C31 N3 118.77(19)
N2 C31 N1 132.5(2)
C13 C8 N3 119.9(2)
C9 C8 N3 119.6(2)
C9 C8 C13 120.5(2)
N1 C29 C30 101.47(17)
N1 C29 C15 112.48(19)
N1 C29 C22 112.86(19)
C30 C29 C15 112.4(2)
C30 C29 C22 109.38(19)
C15 C29 C22 108.14(19)
C8 C13 H13 120.4
C8 C13 C12 119.2(2)
C12 C13 H13 120.4
C21 C16 C15 120.1(2)
C17 C16 C15 122.1(2)
C17 C16 C21 117.7(3)
O1 C30 N3 125.8(2)
O1 C30 C29 127.3(2)
N3 C30 C29 106.83(19)
C2 C1 S1 119.8(2)
C2 C1 C6 119.8(2)
C6 C1 S1 120.32(19)
C12 C11 C10 117.7(2)
C12 C11 C14 121.1(2)
C10 C11 C14 121.2(2)
C29 C15 H15A 108.2
C29 C15 H15B 108.2
C16 C15 C29 116.34(19)
C16 C15 H15A 108.2
C16 C15 H15B 108.2
H15A C15 H15B 107.4
C8 C9 H9 120.3
C8 C9 C10 119.4(2)
C10 C9 H9 120.3
C13 C12 C11 121.7(2)
C13 C12 H12 119.1
C11 C12 H12 119.1
C29 C22 H22A 108.4
C29 C22 H22B 108.4
H22A C22 H22B 107.5
C23 C22 C29 115.4(2)
C23 C22 H22A 108.4
C23 C22 H22B 108.4
C24 C23 C22 122.4(2)
C28 C23 C22 120.1(3)
C28 C23 C24 117.5(3)
C11 C10 H10 119.3
C9 C10 C11 121.5(2)
C9 C10 H10 119.3
C1 C2 H2A 120.2
C1 C2 C3 119.6(3)
C3 C2 H2A 120.2
C16 C21 H21 119.6
C20 C21 C16 120.9(3)
C20 C21 H21 119.6
C23 C24 H24 119.1
C25 C24 C23 121.8(3)
C25 C24 H24 119.1
C16 C17 H17 119.5
C18 C17 C16 121.1(3)
C18 C17 H17 119.5
C1 C6 H6 120.2
C5 C6 C1 119.6(3)
C5 C6 H6 120.2
C11 C14 H14A 109.5
C11 C14 H14B 109.5
C11 C14 H14C 109.5
H14A C14 H14B 109.5
H14A C14 H14C 109.5
H14B C14 H14C 109.5
C21 C20 H20 119.7
C19 C20 C21 120.6(3)
C19 C20 H20 119.7
C3 C4 C5 117.5(3)
C3 C4 C7 121.8(3)
C5 C4 C7 120.7(3)
C2 C3 H3 119.2
C4 C3 C2 121.7(3)
C4 C3 H3 119.2
C20 C19 H19 120.3
C20 C19 C18 119.3(3)
C18 C19 H19 120.3
C24 C25 H25 120.2
C26 C25 C24 119.6(3)
C26 C25 H25 120.2
C6 C5 C4 121.8(3)
C6 C5 H5 119.1
C4 C5 H5 119.1
C17 C18 H18 119.8
C19 C18 C17 120.4(3)
C19 C18 H18 119.8
C4 C7 H7A 109.5
C4 C7 H7B 109.5
C4 C7 H7C 109.5
H7A C7 H7B 109.5
H7A C7 H7C 109.5
H7B C7 H7C 109.5
C28 C27 H27 119.5
C28 C27 C26 120.9(4)
C26 C27 H27 119.5
C23 C28 C27 120.8(4)
C23 C28 H28 119.6
C27 C28 H28 119.6
C25 C26 C27 119.3(4)
C25 C26 H26 120.3
C27 C26 H26 120.3

loop_
_geom_bond_atom_site_label_1
_geom_bond_atom_site_label_2
_geom_bond_distance
S1 O3 1.4426(17)
S1 O2 1.4272(18)
S1 N2 1.597(2)
S1 C1 1.761(3)
O1 C30 1.204(3)
N3 C31 1.395(3)
N3 C8 1.434(3)
N3 C30 1.384(3)
N1 C31 1.329(3)
N1 C29 1.461(3)
N2 H2 0.8600
N2 C31 1.301(3)
C8 C13 1.381(3)
C8 C9 1.375(3)
C29 C30 1.518(3)
C29 C15 1.540(3)
C29 C22 1.542(3)
C13 H13 0.9300
C13 C12 1.382(3)
C16 C15 1.501(4)
C16 C21 1.387(4)
C16 C17 1.385(4)
C1 C2 1.377(3)
C1 C6 1.384(4)
C11 C12 1.384(4)
C11 C10 1.387(4)
C11 C14 1.506(3)
C15 H15A 0.9700
C15 H15B 0.9700
C9 H9 0.9300
C9 C10 1.384(3)
C12 H12 0.9300
C22 H22A 0.9700
C22 H22B 0.9700
C22 C23 1.500(4)
C23 C24 1.379(4)
C23 C28 1.354(4)
C10 H10 0.9300
C2 H2A 0.9300
C2 C3 1.381(4)
C21 H21 0.9300
C21 C20 1.379(4)
C24 H24 0.9300
C24 C25 1.372(4)
C17 H17 0.9300
C17 C18 1.376(4)
C6 H6 0.9300
C6 C5 1.371(4)
C14 H14A 0.9600
C14 H14B 0.9600
C14 H14C 0.9600
C20 H20 0.9300
C20 C19 1.369(5)
C4 C3 1.379(4)
C4 C5 1.386(4)
C4 C7 1.502(4)
C3 H3 0.9300
C19 H19 0.9300
C19 C18 1.371(5)
C25 H25 0.9300
C25 C26 1.342(6)
C5 H5 0.9300
C18 H18 0.9300
C7 H7A 0.9600
C7 H7B 0.9600
C7 H7C 0.9600
C27 H27 0.9300
C27 C28 1.367(6)
C27 C26 1.368(7)
C28 H28 0.9300
C26 H26 0.9300
